data_4338229
loop_
_publ_author_name
'Li, Ping'
'Amirjalayer, Saeed'
'Hartl, Franti\<sek'
'Lutz, Martin'
'Bruin, Bas de'
'Becker, Ren\'e'
'Woutersen, Sander'
'Reek, Joost N. H.'

_publ_section_title
;
 Direct Probing of Photoinduced Electron Transfer in a Self-Assembled
 Biomimetic [2Fe2S]-Hydrogenase Complex Using Ultrafast Vibrational
 Spectroscopy.
;
_journal_issue 10
_journal_name_full 'Inorganic chemistry'
_journal_page_first 5373
_journal_page_last 5383
_journal_paper_doi 10.1021/ic500777d
_journal_volume 53
_journal_year 2014
_chemical_formula_moiety 'C18 H10 N2 O2 S2'
_chemical_formula_sum 'C18 H10 N2 O2 S2'
_chemical_formula_weight 350.40
_chemical_name_systematic
; 
 ? 
;
_space_group_IT_number 9
_symmetry_cell_setting monoclinic
_symmetry_space_group_name_Hall 'C -2yc'
_symmetry_space_group_name_H-M 'C 1 c 1'
_atom_sites_solution_hydrogens difmap
_atom_sites_solution_primary direct
_atom_sites_solution_secondary difmap
_audit_creation_method SHELXL-97
_cell_angle_alpha 90.00
_cell_angle_beta 92.166(2)
_cell_angle_gamma 90.00
_cell_formula_units_Z 4
_cell_length_a 8.0564(4)
_cell_length_b 24.3641(10)
_cell_length_c 7.2948(3)
_cell_measurement_reflns_used 11587
_cell_measurement_temperature 150(2)
_cell_measurement_theta_max 27.49
_cell_measurement_theta_min 1.67
_cell_volume 1430.85(11)
_computing_cell_refinement Peakref
_computing_data_collection Apex2
_computing_data_reduction 'Eval15, SADABS-2012/1'
_computing_structure_refinement 'SHELXL-97 (Sheldrick, 2008)'
_computing_structure_solution 'SHELXT (Sheldrick, 2012)'
_diffrn_ambient_temperature 150(2)
_diffrn_measured_fraction_theta_full 1.000
_diffrn_measured_fraction_theta_max 1.000
_diffrn_measurement_device_type 'Bruker Kappa ApexII'
_diffrn_measurement_method '\f and \w scans'
_diffrn_radiation_monochromator graphite
_diffrn_radiation_source 'fine-focus sealed tube'
_diffrn_radiation_type MoK\a
_diffrn_radiation_wavelength 0.71073
_diffrn_reflns_av_R_equivalents 0.0205
_diffrn_reflns_av_sigmaI/netI 0.0189
_diffrn_reflns_limit_h_max 10
_diffrn_reflns_limit_h_min -10
_diffrn_reflns_limit_k_max 31
_diffrn_reflns_limit_k_min -31
_diffrn_reflns_limit_l_max 9
_diffrn_reflns_limit_l_min -9
_diffrn_reflns_number 13060
_diffrn_reflns_theta_full 27.50
_diffrn_reflns_theta_max 27.50
_diffrn_reflns_theta_min 1.67
_exptl_absorpt_coefficient_mu 0.386
_exptl_absorpt_correction_T_max 0.7456
_exptl_absorpt_correction_T_min 0.6793
_exptl_absorpt_correction_type multi-scan
_exptl_absorpt_process_details SADABS-2012/1
_exptl_crystal_colour yellow
_exptl_crystal_density_diffrn 1.627
_exptl_crystal_density_method 'not measured'
_exptl_crystal_description needle
_exptl_crystal_F_000 720
_exptl_crystal_size_max 0.68
_exptl_crystal_size_mid 0.13
_exptl_crystal_size_min 0.04
_refine_diff_density_max 0.281
_refine_diff_density_min -0.215
_refine_diff_density_rms 0.042
_refine_ls_abs_structure_details 'Flack H D (1983), Acta Cryst. A39, 876-881'
_refine_ls_abs_structure_Flack 0.02(5)
_refine_ls_extinction_method none
_refine_ls_goodness_of_fit_ref 1.048
_refine_ls_hydrogen_treatment constr
_refine_ls_matrix_type full
_refine_ls_number_parameters 218
_refine_ls_number_reflns 3293
_refine_ls_number_restraints 2
_refine_ls_restrained_S_all 1.047
_refine_ls_R_factor_all 0.0262
_refine_ls_R_factor_gt 0.0240
_refine_ls_shift/su_max 0.000
_refine_ls_shift/su_mean 0.000
_refine_ls_structure_factor_coef Fsqd
_refine_ls_weighting_details 'calc w=1/[\s^2^(Fo^2^)+(0.0335P)^2^+0.5943P] where P=(Fo^2^+2Fc^2^)/3'
_refine_ls_weighting_scheme calc
_refine_ls_wR_factor_gt 0.0582
_refine_ls_wR_factor_ref 0.0589
_reflns_number_gt 3154
_reflns_number_total 3293
_reflns_threshold_expression I>2\s(I)
_cod_data_source_file ic500777d_si_002.cif
_cod_data_source_block l0447a
_cod_depositor_comments 'Adding full bibliography for 4338227--4338229.cif.'
_cod_original_cell_volume 1430.85(10)
_cod_original_sg_symbol_H-M 'C c'
_cod_database_code 4338229

loop_
_symmetry_equiv_pos_as_xyz
'x, y, z'
'x, -y, z+1/2'
'x+1/2, y+1/2, z'
'x+1/2, -y+1/2, z+1/2'

loop_
_atom_site_label
_atom_site_type_symbol
_atom_site_fract_x
_atom_site_fract_y
_atom_site_fract_z
_atom_site_U_iso_or_equiv
_atom_site_adp_type
_atom_site_occupancy
_atom_site_symmetry_multiplicity
_atom_site_calc_flag
_atom_site_refinement_flags
S1 S 0.64740(5) -0.156594(16) 0.47614(6) 0.02021(10) Uani 1 1 d .
S2 S 0.87072(5) -0.120634(17) 0.56777(6) 0.02089(10) Uani 1 1 d .
O1 O 0.18335(14) 0.07090(5) 0.29580(18) 0.0207(2) Uani 1 1 d .
O2 O 0.67227(14) 0.14878(5) 0.49182(18) 0.0206(2) Uani 1 1 d .
N1 N 0.43132(16) 0.10896(5) 0.38337(18) 0.0135(3) Uani 1 1 d .
N2 N 0.11055(18) 0.22324(6) 0.8183(2) 0.0218(3) Uani 1 1 d .
C1 C 0.5413(2) -0.09498(6) 0.4376(2) 0.0152(3) Uani 1 1 d .
C2 C 0.3757(2) -0.09034(7) 0.3776(2) 0.0181(3) Uani 1 1 d .
H2 H 0.3101 -0.1222 0.3550 0.022 Uiso 1 1 calc R
C3 C 0.3078(2) -0.03814(7) 0.3511(2) 0.0159(3) Uani 1 1 d .
H3 H 0.1947 -0.0350 0.3105 0.019 Uiso 1 1 calc R
C4 C 0.40005(19) 0.00945(7) 0.3821(2) 0.0140(3) Uani 1 1 d .
C5 C 0.56722(19) 0.00509(6) 0.4459(2) 0.0128(3) Uani 1 1 d .
C6 C 0.6666(2) 0.05173(6) 0.4849(2) 0.0141(3) Uani 1 1 d .
C7 C 0.83027(19) 0.04483(7) 0.5483(2) 0.0163(3) Uani 1 1 d .
H7 H 0.8965 0.0764 0.5738 0.020 Uiso 1 1 calc R
C8 C 0.8999(2) -0.00694(8) 0.5754(2) 0.0178(4) Uani 1 1 d .
H8 H 1.0121 -0.0106 0.6184 0.021 Uiso 1 1 calc R
C9 C 0.8032(2) -0.05314(7) 0.5390(2) 0.0155(3) Uani 1 1 d .
C10 C 0.6369(2) -0.04738(6) 0.4739(2) 0.0146(3) Uani 1 1 d .
C11 C 0.32745(19) 0.06377(7) 0.3500(2) 0.0146(3) Uani 1 1 d .
C12 C 0.59624(19) 0.10654(7) 0.4573(2) 0.0144(3) Uani 1 1 d .
C13 C 0.3616(2) 0.16402(6) 0.3444(2) 0.0158(3) Uani 1 1 d .
H13A H 0.2833 0.1619 0.2367 0.019 Uiso 1 1 calc R
H13B H 0.4526 0.1893 0.3136 0.019 Uiso 1 1 calc R
C14 C 0.27211(19) 0.18656(6) 0.5061(2) 0.0144(3) Uani 1 1 d .
C15 C 0.10507(19) 0.17570(7) 0.5296(2) 0.0170(3) Uani 1 1 d .
H15 H 0.0422 0.1556 0.4396 0.020 Uiso 1 1 calc R
C16 C 0.0312(2) 0.19468(7) 0.6867(2) 0.0199(3) Uani 1 1 d .
H16 H -0.0830 0.1867 0.7009 0.024 Uiso 1 1 calc R
C17 C 0.2703(2) 0.23535(7) 0.7909(2) 0.0206(3) Uani 1 1 d .
H17 H 0.3282 0.2570 0.8807 0.025 Uiso 1 1 calc R
C18 C 0.35586(19) 0.21824(6) 0.6402(2) 0.0176(3) Uani 1 1 d .
H18 H 0.4692 0.2278 0.6281 0.021 Uiso 1 1 calc R

loop_
_atom_site_aniso_label
_atom_site_aniso_U_11
_atom_site_aniso_U_22
_atom_site_aniso_U_33
_atom_site_aniso_U_23
_atom_site_aniso_U_13
_atom_site_aniso_U_12
S1 0.0245(2) 0.01501(18) 0.02103(19) 0.00027(16) -0.00074(16) 0.00303(16)
S2 0.0212(2) 0.0204(2) 0.0208(2) 0.00052(17) -0.00344(15) 0.00700(16)
O1 0.0143(5) 0.0199(6) 0.0274(6) -0.0013(5) -0.0061(5) 0.0005(5)
O2 0.0176(6) 0.0180(6) 0.0258(6) -0.0011(5) -0.0035(5) -0.0033(5)
N1 0.0127(6) 0.0141(6) 0.0136(6) 0.0001(5) 0.0000(5) -0.0001(5)
N2 0.0243(7) 0.0186(7) 0.0227(7) -0.0023(6) 0.0034(6) 0.0025(6)
C1 0.0202(8) 0.0137(7) 0.0117(7) -0.0005(6) 0.0017(6) 0.0016(6)
C2 0.0200(8) 0.0172(8) 0.0171(8) -0.0015(6) -0.0009(6) -0.0027(6)
C3 0.0128(7) 0.0195(8) 0.0153(7) -0.0018(6) -0.0012(6) -0.0018(6)
C4 0.0140(8) 0.0172(7) 0.0107(7) -0.0007(6) 0.0007(6) -0.0017(6)
C5 0.0147(7) 0.0163(7) 0.0074(7) -0.0012(6) 0.0011(5) -0.0003(6)
C6 0.0143(8) 0.0180(7) 0.0101(7) 0.0004(6) 0.0005(6) -0.0004(6)
C7 0.0150(8) 0.0200(8) 0.0138(7) -0.0009(6) -0.0024(6) -0.0016(6)
C8 0.0127(8) 0.0259(9) 0.0146(8) -0.0007(7) -0.0030(6) 0.0011(6)
C9 0.0184(8) 0.0189(7) 0.0092(7) 0.0016(6) 0.0004(6) 0.0066(6)
C10 0.0182(8) 0.0168(7) 0.0089(6) -0.0003(6) 0.0019(6) 0.0004(6)
C11 0.0155(8) 0.0177(7) 0.0105(7) -0.0023(6) 0.0009(6) -0.0008(6)
C12 0.0134(7) 0.0181(7) 0.0117(7) 0.0007(6) 0.0005(6) -0.0011(6)
C13 0.0175(7) 0.0150(7) 0.0147(7) 0.0018(6) -0.0006(6) 0.0016(6)
C14 0.0164(7) 0.0120(6) 0.0149(7) 0.0031(5) 0.0001(6) 0.0022(5)
C15 0.0148(7) 0.0174(7) 0.0184(8) 0.0008(6) -0.0033(6) 0.0002(6)
C16 0.0174(8) 0.0188(8) 0.0237(9) 0.0003(6) 0.0035(7) 0.0003(6)
C17 0.0246(8) 0.0157(8) 0.0212(8) -0.0054(6) -0.0032(7) 0.0007(6)
C18 0.0167(7) 0.0142(7) 0.0216(8) 0.0006(6) -0.0018(6) -0.0020(6)

loop_
_atom_type_symbol
_atom_type_description
_atom_type_scat_dispersion_real
_atom_type_scat_dispersion_imag
_atom_type_scat_source
C C 0.0033 0.0016 'International Tables Vol C Tables 4.2.6.8 and 6.1.1.4'
H H 0.0000 0.0000 'International Tables Vol C Tables 4.2.6.8 and 6.1.1.4'
N N 0.0061 0.0033 'International Tables Vol C Tables 4.2.6.8 and 6.1.1.4'
O O 0.0106 0.0060 'International Tables Vol C Tables 4.2.6.8 and 6.1.1.4'
S S 0.1246 0.1234 'International Tables Vol C Tables 4.2.6.8 and 6.1.1.4'

loop_
_geom_angle_atom_site_label_1
_geom_angle_atom_site_label_2
_geom_angle_atom_site_label_3
_geom_angle
C1 S1 S2 95.83(6)
C9 S2 S1 95.51(6)
C11 N1 C12 125.46(13)
C11 N1 C13 117.43(13)
C12 N1 C13 117.08(13)
C16 N2 C17 116.42(15)
C2 C1 C10 120.09(15)
C2 C1 S1 125.31(12)
C10 C1 S1 114.59(13)
C1 C2 C3 118.92(15)
C1 C2 H2 120.5
C3 C2 H2 120.5
C4 C3 C2 122.20(15)
C4 C3 H3 118.9
C2 C3 H3 118.9
C3 C4 C5 119.21(15)
C3 C4 C11 121.35(14)
C5 C4 C11 119.45(14)
C10 C5 C4 119.08(14)
C10 C5 C6 118.79(14)
C4 C5 C6 122.13(14)
C7 C6 C5 119.51(14)
C7 C6 C12 120.92(14)
C5 C6 C12 119.57(14)
C6 C7 C8 121.92(14)
C6 C7 H7 119.0
C8 C7 H7 119.0
C9 C8 C7 119.16(14)
C9 C8 H8 120.4
C7 C8 H8 120.4
C8 C9 C10 120.16(14)
C8 C9 S2 124.85(13)
C10 C9 S2 114.99(12)
C5 C10 C1 120.49(15)
C5 C10 C9 120.46(14)
C1 C10 C9 119.05(14)
O1 C11 N1 119.89(15)
O1 C11 C4 123.28(14)
N1 C11 C4 116.84(13)
O2 C12 N1 120.03(14)
O2 C12 C6 123.62(15)
N1 C12 C6 116.34(14)
N1 C13 C14 111.67(12)
N1 C13 H13A 109.3
C14 C13 H13A 109.3
N1 C13 H13B 109.3
C14 C13 H13B 109.3
H13A C13 H13B 107.9
C15 C14 C18 117.56(15)
C15 C14 C13 121.41(15)
C18 C14 C13 121.01(14)
C14 C15 C16 119.03(15)
C14 C15 H15 120.5
C16 C15 H15 120.5
N2 C16 C15 124.09(16)
N2 C16 H16 118.0
C15 C16 H16 118.0
N2 C17 C18 124.12(15)
N2 C17 H17 117.9
C18 C17 H17 117.9
C17 C18 C14 118.70(15)
C17 C18 H18 120.7
C14 C18 H18 120.7

loop_
_geom_bond_atom_site_label_1
_geom_bond_atom_site_label_2
_geom_bond_distance
S1 C1 1.7449(16)
S1 S2 2.0882(6)
S2 C9 1.7424(16)
O1 C11 1.2245(19)
O2 C12 1.219(2)
N1 C11 1.399(2)
N1 C12 1.416(2)
N1 C13 1.4777(19)
N2 C16 1.330(2)
N2 C17 1.342(2)
C1 C2 1.393(2)
C1 C10 1.412(2)
C2 C3 1.395(2)
C2 H2 0.9500
C3 C4 1.391(2)
C3 H3 0.9500
C4 C5 1.412(2)
C4 C11 1.462(2)
C5 C10 1.408(2)
C5 C6 1.413(2)
C6 C7 1.391(2)
C6 C12 1.462(2)
C7 C8 1.392(2)
C7 H7 0.9500
C8 C9 1.389(2)
C8 H8 0.9500
C9 C10 1.412(2)
C13 C14 1.509(2)
C13 H13A 0.9900
C13 H13B 0.9900
C14 C15 1.388(2)
C14 C18 1.400(2)
C15 C16 1.390(2)
C15 H15 0.9500
C16 H16 0.9500
C17 C18 1.384(2)
C17 H17 0.9500
C18 H18 0.9500

loop_
_geom_torsion_atom_site_label_1
_geom_torsion_atom_site_label_2
_geom_torsion_atom_site_label_3
_geom_torsion_atom_site_label_4
_geom_torsion
C1 S1 S2 C9 -1.40(7)
S2 S1 C1 C2 -177.95(13)
S2 S1 C1 C10 1.57(12)
C10 C1 C2 C3 1.1(2)
S1 C1 C2 C3 -179.38(12)
C1 C2 C3 C4 0.2(2)
C2 C3 C4 C5 -1.3(2)
C2 C3 C4 C11 178.77(14)
C3 C4 C5 C10 1.0(2)
C11 C4 C5 C10 -179.06(13)
C3 C4 C5 C6 -178.26(14)
C11 C4 C5 C6 1.7(2)
C10 C5 C6 C7 0.5(2)
C4 C5 C6 C7 179.70(15)
C10 C5 C6 C12 -179.82(14)
C4 C5 C6 C12 -0.6(2)
C5 C6 C7 C8 -0.2(2)
C12 C6 C7 C8 -179.94(16)
C6 C7 C8 C9 -0.2(3)
C7 C8 C9 C10 0.5(2)
C7 C8 C9 S2 -179.36(13)
S1 S2 C9 C8 -179.04(13)
S1 S2 C9 C10 1.12(12)
C4 C5 C10 C1 0.3(2)
C6 C5 C10 C1 179.59(14)
C4 C5 C10 C9 -179.51(15)
C6 C5 C10 C9 -0.3(2)
C2 C1 C10 C5 -1.4(2)
S1 C1 C10 C5 179.05(11)
C2 C1 C10 C9 178.45(15)
S1 C1 C10 C9 -1.10(19)
C8 C9 C10 C5 -0.2(2)
S2 C9 C10 C5 179.63(11)
C8 C9 C10 C1 179.93(14)
S2 C9 C10 C1 -0.22(19)
C12 N1 C11 O1 175.64(14)
C13 N1 C11 O1 -2.1(2)
C12 N1 C11 C4 -4.6(2)
C13 N1 C11 C4 177.59(13)
C3 C4 C11 O1 0.4(2)
C5 C4 C11 O1 -179.54(15)
C3 C4 C11 N1 -179.30(14)
C5 C4 C11 N1 0.7(2)
C11 N1 C12 O2 -175.29(15)
C13 N1 C12 O2 2.5(2)
C11 N1 C12 C6 5.7(2)
C13 N1 C12 C6 -176.53(13)
C7 C6 C12 O2 -2.2(3)
C5 C6 C12 O2 178.13(15)
C7 C6 C12 N1 176.84(13)
C5 C6 C12 N1 -2.9(2)
C11 N1 C13 C14 86.66(16)
C12 N1 C13 C14 -91.31(16)
N1 C13 C14 C15 -88.09(18)
N1 C13 C14 C18 90.45(17)
C18 C14 C15 C16 -2.5(2)
C13 C14 C15 C16 176.12(14)
C17 N2 C16 C15 2.2(2)
C14 C15 C16 N2 0.3(3)
C16 N2 C17 C18 -2.6(3)
N2 C17 C18 C14 0.4(3)
C15 C14 C18 C17 2.1(2)
C13 C14 C18 C17 -176.45(15)
